data_4501578
loop_
_publ_author_name
'Hulvey, Zeric'
'Furman, Joshua D.'
'Turner, Sara A.'
'Tang, Min'
'Cheetham, Anthony K.'

_publ_section_title
;
 Dimensionality Trends in Metal&#x2212;Organic Frameworks Containing
 Perfluorinated or Nonfluorinated Benzenedicarboxylates
;
_journal_issue 5
_journal_name_full 'Crystal Growth &amp; Design'
_journal_page_first 2041
_journal_paper_doi 10.1021/cg100121n
_journal_volume 10
_journal_year 2010
_chemical_formula_sum 'C21 H18 Co F4 N2 O6'
_chemical_formula_weight 529.30
_chemical_name_systematic
; 
 ? 
;
_space_group_IT_number 2
_symmetry_cell_setting triclinic
_symmetry_space_group_name_Hall '-P 1'
_symmetry_space_group_name_H-M 'P -1'
_atom_sites_solution_hydrogens geom
_atom_sites_solution_primary direct
_atom_sites_solution_secondary difmap
_audit_creation_method SHELXL-97
_cell_angle_alpha 79.946(8)
_cell_angle_beta 74.484(8)
_cell_angle_gamma 89.864(8)
_cell_formula_units_Z 4
_cell_length_a 11.286(6)
_cell_length_b 11.300(5)
_cell_length_c 17.338(8)
_cell_measurement_temperature 293(2)
_cell_volume 2095.6(17)
_computing_cell_refinement 'Bruker XSCANS'
_computing_data_collection 'Bruker XSCANS'
_computing_data_reduction 'Bruker SHELXTL'
_computing_molecular_graphics 'Bruker SHELXTL'
_computing_publication_material 'Bruker SHELXTL'
_computing_structure_refinement 'SHELXL-97 (Sheldrick, 1997)'
_computing_structure_solution 'SHELXS-97 (Sheldrick, 1990)'
_diffrn_ambient_temperature 293(2)
_diffrn_measured_fraction_theta_full 0.991
_diffrn_measured_fraction_theta_max 0.991
_diffrn_measurement_device_type 'Bruker P4'
_diffrn_measurement_method '\w scans'
_diffrn_radiation_monochromator graphite
_diffrn_radiation_source 'fine-focus sealed tube'
_diffrn_radiation_type MoK\a
_diffrn_radiation_wavelength 0.71073
_diffrn_reflns_av_R_equivalents 0.1128
_diffrn_reflns_av_sigmaI/netI 0.2026
_diffrn_reflns_limit_h_max 12
_diffrn_reflns_limit_h_min -12
_diffrn_reflns_limit_k_max 12
_diffrn_reflns_limit_k_min -12
_diffrn_reflns_limit_l_max 19
_diffrn_reflns_limit_l_min -19
_diffrn_reflns_number 14748
_diffrn_reflns_theta_full 24.11
_diffrn_reflns_theta_max 24.11
_diffrn_reflns_theta_min 1.24
_exptl_absorpt_coefficient_mu 0.898
_exptl_absorpt_correction_T_max 0.931
_exptl_absorpt_correction_T_min 0.851
_exptl_absorpt_correction_type multi-scan
_exptl_crystal_colour pink
_exptl_crystal_density_diffrn 1.678
_exptl_crystal_density_method 'not measured'
_exptl_crystal_description block
_exptl_crystal_F_000 1076
_exptl_crystal_size_max 0.1
_exptl_crystal_size_mid 0.1
_exptl_crystal_size_min 0.08
_refine_diff_density_max 0.865
_refine_diff_density_min -0.920
_refine_diff_density_rms 0.126
_refine_ls_extinction_method none
_refine_ls_goodness_of_fit_ref 1.038
_refine_ls_hydrogen_treatment mixed
_refine_ls_matrix_type full
_refine_ls_number_parameters 657
_refine_ls_number_reflns 6584
_refine_ls_number_restraints 20
_refine_ls_restrained_S_all 1.036
_refine_ls_R_factor_all 0.1898
_refine_ls_R_factor_gt 0.1023
_refine_ls_shift/su_max 0.000
_refine_ls_shift/su_mean 0.000
_refine_ls_structure_factor_coef Fsqd
_refine_ls_weighting_details 'calc w=1/[\s^2^(Fo^2^)+(0.0550P)^2^+13.5192P] where P=(Fo^2^+2Fc^2^)/3'
_refine_ls_weighting_scheme calc
_refine_ls_wR_factor_gt 0.2182
_refine_ls_wR_factor_ref 0.2671
_reflns_number_gt 3311
_reflns_number_total 6584
_reflns_threshold_expression >2sigma(I)
_cod_data_source_file cg100121n_si_002.cif
_cod_data_source_block compound_11
_cod_depositor_comments
;
The following automatic conversions were performed:

'_symmetry_cell_setting' value 'Triclinic' changed to 'triclinic'
according to /home/saulius/struct/CIF-dictionaries/cif_core.dic
dictionary named 'cif_core.dic' version 2.4.2 from 2011-04-26.

Automatic conversion script
Id: cif_fix_values 1715 2011-07-08 13:25:40Z adriana 
;
_cod_original_cell_volume 2095.6(18)
_cod_original_sg_symbol_H-M P-1
_cod_database_code 4501578

loop_
_symmetry_equiv_pos_as_xyz
'x, y, z'
'-x, -y, -z'

loop_
_atom_site_label
_atom_site_type_symbol
_atom_site_fract_x
_atom_site_fract_y
_atom_site_fract_z
_atom_site_U_iso_or_equiv
_atom_site_adp_type
_atom_site_occupancy
_atom_site_symmetry_multiplicity
_atom_site_calc_flag
_atom_site_refinement_flags
Co1 Co 0.38828(14) 0.57664(15) 0.32614(10) 0.0363(5) Uani 1 1 d D
Co2 Co -0.03987(14) 0.13521(14) 0.17369(10) 0.0379(5) Uani 1 1 d D
C1 C 0.6130(10) 0.4957(12) 0.3839(8) 0.037(3) Uani 1 1 d .
C2 C 0.7433(10) 0.5276(12) 0.3814(7) 0.040(3) Uani 1 1 d .
C3 C 0.7796(11) 0.6449(11) 0.3837(8) 0.043(3) Uani 1 1 d .
C4 C 0.8353(11) 0.4466(10) 0.3787(8) 0.040(3) Uani 1 1 d .
C5 C 0.8970(11) 0.6768(11) 0.3847(8) 0.044(3) Uani 1 1 d .
C6 C 0.9520(10) 0.4798(12) 0.3775(8) 0.043(3) Uani 1 1 d .
C7 C 0.9878(10) 0.5928(11) 0.3801(7) 0.040(3) Uani 1 1 d .
C8 C 1.1141(10) 0.6243(10) 0.3868(8) 0.036(3) Uani 1 1 d .
C9 C 0.5063(10) 0.4903(10) 0.1685(8) 0.040(3) Uani 1 1 d .
H9 H 0.5690 0.5439 0.1682 0.025(14) Uiso 1 1 calc R
C10 C 0.3204(11) 0.4016(11) 0.2289(8) 0.047(3) Uani 1 1 d .
H10 H 0.2487 0.3909 0.2716 0.025(14) Uiso 1 1 calc R
C11 C 0.5246(11) 0.4287(11) 0.1033(8) 0.047(3) Uani 1 1 d .
H11 H 0.5974 0.4403 0.0616 0.025(14) Uiso 1 1 calc R
C12 C 0.3279(11) 0.3373(12) 0.1698(8) 0.046(3) Uani 1 1 d .
H12 H 0.2635 0.2835 0.1735 0.025(14) Uiso 1 1 calc R
C13 C 0.4316(11) 0.3501(11) 0.1027(7) 0.042(3) Uani 1 1 d .
C14 C 0.4422(13) 0.2830(11) 0.0347(8) 0.052(3) Uani 1 1 d .
H14A H 0.5225 0.3025 -0.0037 0.09(5) Uiso 1 1 calc R
H14B H 0.3808 0.3106 0.0065 0.08(5) Uiso 1 1 calc R
C15 C 0.4257(11) 0.1461(10) 0.0605(8) 0.043(3) Uani 1 1 d .
H15A H 0.4254 0.1105 0.0136 0.06(4) Uiso 1 1 calc R
H15B H 0.3467 0.1259 0.1004 0.03(3) Uiso 1 1 calc R
C16 C 0.5277(13) 0.0926(11) 0.0970(9) 0.055(4) Uani 1 1 d .
H16A H 0.6019 0.0919 0.0532 0.08(5) Uiso 1 1 calc R
H16B H 0.5449 0.1446 0.1320 0.04(3) Uiso 1 1 calc R
C17 C 0.4981(11) -0.0331(10) 0.1454(7) 0.040(3) Uani 1 1 d .
C18 C 0.5634(11) -0.0747(12) 0.1992(8) 0.046(3) Uani 1 1 d .
H18 H 0.6275 -0.0270 0.2036 0.07(2) Uiso 1 1 calc R
C19 C 0.4047(11) -0.1079(11) 0.1397(7) 0.043(3) Uani 1 1 d .
H19 H 0.3582 -0.0823 0.1035 0.07(2) Uiso 1 1 calc R
C20 C 0.5354(11) -0.1872(13) 0.2471(8) 0.049(3) Uani 1 1 d .
H20 H 0.5813 -0.2136 0.2836 0.07(2) Uiso 1 1 calc R
C21 C 0.3811(11) -0.2212(10) 0.1886(8) 0.043(3) Uani 1 1 d .
H21 H 0.3198 -0.2713 0.1831 0.07(2) Uiso 1 1 calc R
C22 C 0.0395(12) 0.3946(11) 0.1148(9) 0.041(3) Uani 1 1 d .
C23 C 0.0071(10) 0.5280(10) 0.1194(7) 0.037(3) Uani 1 1 d .
C24 C 0.0933(11) 0.6199(11) 0.1151(8) 0.046(3) Uani 1 1 d .
C25 C -0.1132(10) 0.5642(11) 0.1226(7) 0.039(3) Uani 1 1 d .
C26 C 0.0591(10) 0.7351(11) 0.1158(7) 0.040(3) Uani 1 1 d .
C27 C -0.1408(10) 0.6841(11) 0.1214(8) 0.042(3) Uani 1 1 d .
C28 C -0.0577(10) 0.7716(10) 0.1185(6) 0.033(3) Uani 1 1 d .
C29 C -0.0889(11) 0.9031(10) 0.1156(8) 0.040(3) Uani 1 1 d .
C30 C 0.1245(11) -0.0084(12) 0.2635(8) 0.050(3) Uani 1 1 d .
H30 H 0.1397 -0.0488 0.2197 0.031(15) Uiso 1 1 calc R
C31 C 0.0342(11) 0.1411(11) 0.3290(8) 0.043(3) Uani 1 1 d .
H31 H -0.0173 0.2054 0.3309 0.031(15) Uiso 1 1 calc R
C32 C 0.1774(11) -0.0472(11) 0.3281(8) 0.047(3) Uani 1 1 d .
H32 H 0.2269 -0.1132 0.3262 0.031(15) Uiso 1 1 calc R
C33 C 0.0861(10) 0.1088(12) 0.3909(8) 0.045(3) Uani 1 1 d .
H33 H 0.0734 0.1538 0.4322 0.031(15) Uiso 1 1 calc R
C34 C 0.1578(10) 0.0100(12) 0.3936(7) 0.040(3) Uani 1 1 d .
C35 C 0.2138(11) -0.0340(13) 0.4615(8) 0.047(3) Uani 1 1 d .
H35A H 0.1845 -0.1164 0.4852 0.07(5) Uiso 1 1 calc R
H35B H 0.1874 0.0145 0.5035 0.15(8) Uiso 1 1 calc R
C36 C 0.3587(11) -0.0281(11) 0.4319(8) 0.044(3) Uani 1 1 d .
H36A H 0.3910 -0.0658 0.4762 0.06(4) Uiso 1 1 calc R
H36B H 0.3851 -0.0726 0.3877 0.13(7) Uiso 1 1 calc R
C37 C 0.4101(11) 0.0999(11) 0.4033(8) 0.050(3) Uani 1 1 d .
H37A H 0.3621 0.1431 0.3696 0.13(7) Uiso 1 1 calc R
H37B H 0.4010 0.1382 0.4503 0.05(4) Uiso 1 1 calc R
C38 C 0.5432(11) 0.1103(12) 0.3557(8) 0.047(3) Uani 1 1 d .
C39 C 0.5879(11) 0.2104(12) 0.3008(8) 0.045(3) Uani 1 1 d .
H39 H 0.5374 0.2746 0.2950 0.055(19) Uiso 1 1 calc R
C40 C 0.6265(12) 0.0226(12) 0.3641(8) 0.049(3) Uani 1 1 d .
H40 H 0.5999 -0.0469 0.4027 0.055(19) Uiso 1 1 calc R
C41 C 0.7093(11) 0.2187(12) 0.2527(8) 0.048(3) Uani 1 1 d .
H41 H 0.7361 0.2880 0.2138 0.055(19) Uiso 1 1 calc R
C42 C 0.7439(11) 0.0332(12) 0.3193(8) 0.041(3) Uani 1 1 d .
H42 H 0.7962 -0.0281 0.3287 0.055(19) Uiso 1 1 calc R
N1 N 0.4052(8) 0.4781(9) 0.2315(6) 0.038(2) Uani 1 1 d .
N2 N 0.4430(8) -0.2609(8) 0.2431(6) 0.038(2) Uani 1 1 d .
N3 N 0.0534(8) 0.0848(9) 0.2645(6) 0.038(2) Uani 1 1 d .
N4 N 0.7898(8) 0.1322(9) 0.2593(6) 0.042(3) Uani 1 1 d .
O1 O 0.5722(6) 0.5528(7) 0.3289(5) 0.040(2) Uani 1 1 d .
O2 O 0.5580(7) 0.4120(8) 0.4382(5) 0.045(2) Uani 1 1 d .
O3 O 1.2026(7) 0.5988(7) 0.3298(5) 0.041(2) Uani 1 1 d .
O4 O 1.1209(8) 0.6664(9) 0.4465(6) 0.059(3) Uani 1 1 d .
O5 O 0.3652(7) 0.6701(8) 0.4238(5) 0.046(2) Uani 1 1 d D
H5A H 0.288(4) 0.671(12) 0.459(6) 0.16(6) Uiso 1 1 d D
H5B H 0.395(13) 0.749(5) 0.414(3) 0.16(6) Uiso 1 1 d D
O6 O 0.3341(8) 0.4103(8) 0.4117(6) 0.055(2) Uani 1 1 d D
H6A H 0.391(4) 0.381(6) 0.438(5) 0.09(4) Uiso 1 1 d D
H6B H 0.264(5) 0.413(4) 0.453(4) 0.09(4) Uiso 1 1 d D
O7 O -0.0189(8) 0.3186(8) 0.1728(5) 0.050(2) Uani 1 1 d .
O8 O 0.1214(9) 0.3828(7) 0.0529(6) 0.059(3) Uani 1 1 d .
O9 O -0.0628(8) 0.9528(7) 0.1684(5) 0.050(2) Uani 1 1 d .
O10 O -0.1320(8) 0.9492(7) 0.0596(5) 0.049(2) Uani 1 1 d .
O11 O -0.1410(8) 0.1796(8) 0.0824(5) 0.052(2) Uani 1 1 d D
H11A H -0.110(5) 0.248(4) 0.046(3) 0.04(2) Uiso 1 1 d D
H11B H -0.139(7) 0.122(3) 0.051(3) 0.04(2) Uiso 1 1 d D
O12 O 0.1244(7) 0.1433(8) 0.0791(5) 0.046(2) Uani 1 1 d D
H12A H 0.158(7) 0.2182(19) 0.051(5) 0.12(5) Uiso 1 1 d D
H12B H 0.127(5) 0.100(9) 0.038(4) 0.12(5) Uiso 1 1 d D
F1 F 0.6941(6) 0.7303(6) 0.3896(5) 0.063(2) Uani 1 1 d .
F2 F 0.8052(6) 0.3309(6) 0.3793(5) 0.059(2) Uani 1 1 d .
F3 F 0.9200(7) 0.7894(7) 0.3918(5) 0.071(2) Uani 1 1 d .
F4 F 1.0346(6) 0.3916(6) 0.3764(5) 0.060(2) Uani 1 1 d .
F5 F 0.2093(7) 0.5903(7) 0.1093(6) 0.073(3) Uani 1 1 d .
F6 F -0.1997(6) 0.4830(6) 0.1258(5) 0.064(2) Uani 1 1 d .
F7 F 0.1495(6) 0.8169(6) 0.1104(5) 0.063(2) Uani 1 1 d .
F8 F -0.2572(6) 0.7118(6) 0.1212(5) 0.064(2) Uani 1 1 d .

loop_
_atom_site_aniso_label
_atom_site_aniso_U_11
_atom_site_aniso_U_22
_atom_site_aniso_U_33
_atom_site_aniso_U_23
_atom_site_aniso_U_13
_atom_site_aniso_U_12
Co1 0.0274(9) 0.0428(10) 0.0417(10) -0.0088(8) -0.0137(7) 0.0008(7)
Co2 0.0354(9) 0.0354(10) 0.0473(11) -0.0131(8) -0.0151(8) 0.0008(7)
C1 0.023(6) 0.049(8) 0.039(8) -0.018(7) -0.003(6) 0.003(6)
C2 0.020(6) 0.063(9) 0.044(8) -0.022(6) -0.013(5) 0.008(6)
C3 0.039(7) 0.031(7) 0.069(9) -0.021(6) -0.022(7) 0.015(6)
C4 0.039(7) 0.029(7) 0.059(8) -0.021(6) -0.019(6) -0.003(6)
C5 0.036(7) 0.036(8) 0.058(9) -0.003(6) -0.015(6) -0.013(6)
C6 0.022(6) 0.054(9) 0.061(9) -0.025(7) -0.016(6) 0.018(6)
C7 0.033(7) 0.051(8) 0.046(8) -0.024(6) -0.020(6) 0.001(6)
C8 0.019(6) 0.039(7) 0.048(8) -0.013(6) -0.002(6) 0.002(5)
C9 0.028(7) 0.035(7) 0.059(9) -0.004(6) -0.017(6) -0.012(5)
C10 0.030(7) 0.050(8) 0.069(10) -0.034(7) -0.011(7) 0.003(6)
C11 0.032(7) 0.052(9) 0.060(9) -0.024(7) -0.009(6) -0.006(6)
C12 0.031(7) 0.053(9) 0.055(9) -0.013(7) -0.012(6) 0.000(6)
C13 0.046(8) 0.043(8) 0.037(8) -0.009(6) -0.013(6) 0.008(6)
C14 0.060(9) 0.045(9) 0.045(8) -0.006(7) -0.007(8) -0.003(7)
C15 0.038(8) 0.038(8) 0.053(8) -0.011(6) -0.013(7) 0.000(6)
C16 0.068(10) 0.043(9) 0.058(10) -0.006(7) -0.028(9) -0.003(7)
C17 0.049(8) 0.033(7) 0.044(8) -0.016(6) -0.020(6) 0.010(6)
C18 0.040(7) 0.055(9) 0.049(8) -0.009(7) -0.023(6) -0.008(7)
C19 0.056(8) 0.035(7) 0.047(8) -0.003(6) -0.031(7) -0.001(6)
C20 0.041(8) 0.072(10) 0.045(8) -0.019(7) -0.026(6) 0.005(7)
C21 0.044(7) 0.028(7) 0.061(9) -0.004(6) -0.022(7) -0.011(6)
C22 0.048(8) 0.030(8) 0.054(9) -0.020(7) -0.022(7) 0.001(6)
C23 0.037(7) 0.033(7) 0.052(8) -0.017(6) -0.024(6) 0.003(6)
C24 0.038(7) 0.041(8) 0.068(9) -0.018(7) -0.023(7) -0.005(6)
C25 0.028(6) 0.039(8) 0.050(8) -0.005(6) -0.009(6) -0.022(6)
C26 0.033(7) 0.041(8) 0.054(8) -0.017(6) -0.019(6) -0.014(6)
C27 0.026(7) 0.043(8) 0.063(9) -0.024(7) -0.013(6) -0.009(6)
C28 0.041(7) 0.028(7) 0.030(7) -0.011(5) -0.008(5) -0.004(5)
C29 0.038(7) 0.025(7) 0.061(9) -0.020(6) -0.013(7) -0.005(6)
C30 0.054(8) 0.055(9) 0.048(8) -0.022(7) -0.020(7) 0.026(7)
C31 0.040(7) 0.036(7) 0.061(9) -0.018(6) -0.019(7) 0.011(6)
C32 0.043(7) 0.041(8) 0.073(10) -0.023(7) -0.033(7) 0.015(6)
C33 0.031(7) 0.057(9) 0.051(8) -0.023(7) -0.010(6) 0.002(6)
C34 0.027(6) 0.060(9) 0.044(8) -0.030(7) -0.013(6) 0.005(6)
C35 0.041(7) 0.056(10) 0.049(8) -0.008(7) -0.021(6) 0.007(7)
C36 0.046(8) 0.040(8) 0.047(8) -0.004(7) -0.018(6) 0.004(6)
C37 0.049(8) 0.044(8) 0.054(9) 0.000(7) -0.016(7) -0.018(7)
C38 0.034(7) 0.051(9) 0.050(8) 0.022(7) -0.023(6) -0.012(6)
C39 0.030(7) 0.045(8) 0.067(9) -0.021(7) -0.017(7) 0.007(6)
C40 0.059(9) 0.047(9) 0.039(8) -0.002(6) -0.013(7) -0.011(7)
C41 0.035(7) 0.060(9) 0.050(9) -0.007(7) -0.018(6) 0.001(7)
C42 0.028(7) 0.050(9) 0.051(8) -0.017(7) -0.016(6) -0.003(6)
N1 0.024(5) 0.050(7) 0.043(6) -0.010(5) -0.011(5) -0.006(5)
N2 0.030(5) 0.041(6) 0.053(7) -0.019(5) -0.021(5) 0.010(5)
N3 0.032(5) 0.039(6) 0.045(6) -0.020(5) -0.006(5) -0.010(5)
N4 0.032(6) 0.047(7) 0.051(7) -0.021(6) -0.010(5) -0.003(5)
O1 0.022(4) 0.057(6) 0.045(5) -0.008(4) -0.013(4) -0.003(4)
O2 0.031(5) 0.059(6) 0.045(5) -0.001(5) -0.017(4) 0.002(4)
O3 0.037(5) 0.040(5) 0.050(5) -0.011(4) -0.016(4) 0.003(4)
O4 0.053(6) 0.078(7) 0.064(6) -0.030(5) -0.034(5) 0.002(5)
O5 0.046(5) 0.051(6) 0.042(5) -0.011(4) -0.011(4) -0.002(4)
O6 0.048(6) 0.053(6) 0.066(6) -0.006(5) -0.020(5) 0.004(5)
O7 0.050(5) 0.047(6) 0.049(6) -0.003(5) -0.011(5) -0.002(5)
O8 0.079(7) 0.031(5) 0.051(6) -0.001(4) 0.006(5) 0.001(5)
O9 0.058(6) 0.043(5) 0.056(6) -0.013(4) -0.025(5) -0.008(4)
O10 0.065(6) 0.038(5) 0.052(6) -0.014(4) -0.026(5) 0.001(4)
O11 0.064(6) 0.040(6) 0.053(6) -0.012(4) -0.014(5) -0.006(5)
O12 0.042(5) 0.045(6) 0.051(5) -0.020(4) -0.008(4) -0.001(4)
F1 0.047(4) 0.041(5) 0.110(7) -0.015(4) -0.037(4) 0.015(4)
F2 0.041(4) 0.037(4) 0.107(6) -0.028(4) -0.027(4) 0.012(3)
F3 0.061(5) 0.039(5) 0.127(8) -0.019(5) -0.045(5) 0.001(4)
F4 0.042(4) 0.051(5) 0.097(6) -0.038(4) -0.023(4) 0.013(4)
F5 0.049(5) 0.053(5) 0.134(8) -0.020(5) -0.049(5) 0.007(4)
F6 0.048(4) 0.034(4) 0.117(7) -0.022(4) -0.032(5) 0.000(4)
F7 0.049(4) 0.048(5) 0.106(7) -0.024(4) -0.038(4) 0.000(4)
F8 0.034(4) 0.043(5) 0.118(7) -0.030(4) -0.016(4) -0.006(3)

loop_
_atom_type_symbol
_atom_type_description
_atom_type_scat_dispersion_real
_atom_type_scat_dispersion_imag
_atom_type_scat_source
C C 0.0033 0.0016 'International Tables Vol C Tables 4.2.6.8 and 6.1.1.4'
H H 0.0000 0.0000 'International Tables Vol C Tables 4.2.6.8 and 6.1.1.4'
N N 0.0061 0.0033 'International Tables Vol C Tables 4.2.6.8 and 6.1.1.4'
O O 0.0106 0.0060 'International Tables Vol C Tables 4.2.6.8 and 6.1.1.4'
F F 0.0171 0.0103 'International Tables Vol C Tables 4.2.6.8 and 6.1.1.4'
Co Co 0.3494 0.9721 'International Tables Vol C Tables 4.2.6.8 and 6.1.1.4'

loop_
_geom_angle_atom_site_label_1
_geom_angle_atom_site_label_2
_geom_angle_atom_site_label_3
_geom_angle
_geom_angle_site_symmetry_1
_geom_angle_site_symmetry_3
O3 Co1 O1 177.1(3) 1_455 .
O3 Co1 N2 92.1(3) 1_455 1_565
O1 Co1 N2 89.8(3) . 1_565
O3 Co1 N1 89.2(3) 1_455 .
O1 Co1 N1 93.0(3) . .
N2 Co1 N1 92.0(4) 1_565 .
O3 Co1 O5 89.4(3) 1_455 .
O1 Co1 O5 88.4(3) . .
N2 Co1 O5 90.1(3) 1_565 .
N1 Co1 O5 177.6(4) . .
O3 Co1 O6 88.5(3) 1_455 .
O1 Co1 O6 89.6(3) . .
N2 Co1 O6 179.3(3) 1_565 .
N1 Co1 O6 88.3(4) . .
O5 Co1 O6 89.7(3) . .
O7 Co2 N4 88.9(4) . 1_455
O7 Co2 O9 176.9(3) . 1_545
N4 Co2 O9 91.9(4) 1_455 1_545
O7 Co2 O12 90.6(3) . .
N4 Co2 O12 175.0(4) 1_455 .
O9 Co2 O12 88.4(3) 1_545 .
O7 Co2 N3 93.7(3) . .
N4 Co2 N3 92.7(4) 1_455 .
O9 Co2 N3 89.2(3) 1_545 .
O12 Co2 N3 92.3(3) . .
O7 Co2 O11 88.5(3) . .
N4 Co2 O11 85.9(4) 1_455 .
O9 Co2 O11 88.6(3) 1_545 .
O12 Co2 O11 89.1(3) . .
N3 Co2 O11 177.4(3) . .
O2 C1 O1 126.2(10) . .
O2 C1 C2 117.2(11) . .
O1 C1 C2 116.5(11) . .
C4 C2 C3 114.5(10) . .
C4 C2 C1 124.4(11) . .
C3 C2 C1 121.1(10) . .
F1 C3 C5 118.1(11) . .
F1 C3 C2 118.9(10) . .
C5 C3 C2 122.9(10) . .
F2 C4 C6 120.4(10) . .
F2 C4 C2 117.4(10) . .
C6 C4 C2 122.2(11) . .
F3 C5 C3 118.1(11) . .
F3 C5 C7 121.2(10) . .
C3 C5 C7 120.7(11) . .
C7 C6 F4 119.1(10) . .
C7 C6 C4 123.9(11) . .
F4 C6 C4 117.0(11) . .
C6 C7 C5 115.8(10) . .
C6 C7 C8 122.6(10) . .
C5 C7 C8 121.2(11) . .
O4 C8 O3 127.7(10) . .
O4 C8 C7 117.9(10) . .
O3 C8 C7 114.3(10) . .
N1 C9 C11 124.9(11) . .
N1 C10 C12 125.4(12) . .
C13 C11 C9 118.1(12) . .
C10 C12 C13 120.7(12) . .
C11 C13 C12 115.9(11) . .
C11 C13 C14 121.6(12) . .
C12 C13 C14 122.5(12) . .
C13 C14 C15 114.7(11) . .
C14 C15 C16 112.3(10) . .
C17 C16 C15 114.6(11) . .
C18 C17 C19 118.0(11) . .
C18 C17 C16 118.7(11) . .
C19 C17 C16 123.3(10) . .
C17 C18 C20 120.4(11) . .
C17 C19 C21 119.5(11) . .
N2 C20 C18 122.3(11) . .
N2 C21 C19 122.6(11) . .
O7 C22 O8 130.6(12) . .
O7 C22 C23 115.6(12) . .
O8 C22 C23 113.8(12) . .
C24 C23 C25 115.7(10) . .
C24 C23 C22 124.2(10) . .
C25 C23 C22 120.0(10) . .
F5 C24 C26 121.6(11) . .
F5 C24 C23 117.7(11) . .
C26 C24 C23 120.7(11) . .
F6 C25 C27 120.2(10) . .
F6 C25 C23 119.4(11) . .
C27 C25 C23 120.4(10) . .
F7 C26 C24 115.9(10) . .
F7 C26 C28 119.9(11) . .
C24 C26 C28 124.1(11) . .
C28 C27 F8 120.0(11) . .
C28 C27 C25 123.5(11) . .
F8 C27 C25 116.5(10) . .
C27 C28 C26 115.6(11) . .
C27 C28 C29 122.8(11) . .
C26 C28 C29 121.6(10) . .
O10 C29 O9 127.8(11) . .
O10 C29 C28 116.4(10) . .
O9 C29 C28 115.8(11) . .
N3 C30 C32 120.7(11) . .
N3 C31 C33 123.4(11) . .
C34 C32 C30 121.6(11) . .
C31 C33 C34 120.9(11) . .
C32 C34 C33 115.7(11) . .
C32 C34 C35 120.4(11) . .
C33 C34 C35 123.9(11) . .
C34 C35 C36 112.0(10) . .
C37 C36 C35 111.6(10) . .
C38 C37 C36 113.7(11) . .
C39 C38 C40 115.9(12) . .
C39 C38 C37 119.8(11) . .
C40 C38 C37 124.3(12) . .
C38 C39 C41 120.6(12) . .
C42 C40 C38 123.0(13) . .
N4 C41 C39 123.6(12) . .
C40 C42 N4 122.1(12) . .
C10 N1 C9 114.9(10) . .
C10 N1 Co1 123.8(8) . .
C9 N1 Co1 121.3(8) . .
C21 N2 C20 117.2(10) . .
C21 N2 Co1 121.0(8) . 1_545
C20 N2 Co1 121.6(8) . 1_545
C30 N3 C31 117.7(10) . .
C30 N3 Co2 121.3(8) . .
C31 N3 Co2 120.7(8) . .
C41 N4 C42 114.8(10) . .
C41 N4 Co2 122.1(9) . 1_655
C42 N4 Co2 122.4(8) . 1_655
C1 O1 Co1 129.1(7) . .
C8 O3 Co1 129.5(7) . 1_655
C22 O7 Co2 126.2(8) . .
C29 O9 Co2 131.2(8) . 1_565

loop_
_geom_bond_atom_site_label_1
_geom_bond_atom_site_label_2
_geom_bond_distance
_geom_bond_site_symmetry_2
Co1 O3 2.095(8) 1_455
Co1 O1 2.105(7) .
Co1 N2 2.105(10) 1_565
Co1 N1 2.107(10) .
Co1 O5 2.106(9) .
Co1 O6 2.158(9) .
Co2 O7 2.084(9) .
Co2 N4 2.087(10) 1_455
Co2 O9 2.098(8) 1_545
Co2 O12 2.111(9) .
Co2 N3 2.117(9) .
Co2 O11 2.178(9) .
C1 O2 1.244(14) .
C1 O1 1.247(13) .
C1 C2 1.502(15) .
C2 C4 1.379(15) .
C2 C3 1.398(16) .
C3 F1 1.361(12) .
C3 C5 1.380(16) .
C4 F2 1.349(12) .
C4 C6 1.364(15) .
C5 F3 1.331(13) .
C5 C7 1.392(16) .
C6 C7 1.352(16) .
C6 F4 1.362(12) .
C7 C8 1.509(15) .
C8 O4 1.233(13) .
C8 O3 1.275(13) .
C9 N1 1.340(14) .
C9 C11 1.398(16) .
C10 N1 1.306(14) .
C10 C12 1.341(16) .
C11 C13 1.380(16) .
C12 C13 1.399(16) .
C13 C14 1.490(17) .
C14 C15 1.530(16) .
C15 C16 1.531(16) .
C16 C17 1.506(17) .
C17 C18 1.359(15) .
C17 C19 1.387(16) .
C18 C20 1.378(17) .
C19 C21 1.389(16) .
C20 N2 1.361(15) .
C21 N2 1.337(14) .
C22 O7 1.237(15) .
C22 O8 1.242(15) .
C22 C23 1.560(16) .
C23 C24 1.404(15) .
C23 C25 1.407(15) .
C24 F5 1.332(13) .
C24 C26 1.358(16) .
C25 F6 1.325(12) .
C25 C27 1.388(16) .
C26 F7 1.352(12) .
C26 C28 1.371(15) .
C27 C28 1.350(15) .
C27 F8 1.351(12) .
C28 C29 1.521(15) .
C29 O10 1.234(14) .
C29 O9 1.252(14) .
C30 N3 1.323(14) .
C30 C32 1.411(16) .
C31 N3 1.348(14) .
C31 C33 1.351(16) .
C32 C34 1.370(16) .
C33 C34 1.379(16) .
C34 C35 1.492(15) .
C35 C36 1.576(16) .
C36 C37 1.508(16) .
C37 C38 1.501(17) .
C38 C39 1.345(17) .
C38 C40 1.381(17) .
C39 C41 1.395(17) .
C40 C42 1.338(17) .
C41 N4 1.344(15) .
C42 N4 1.382(15) .
N2 Co1 2.105(10) 1_545
N4 Co2 2.087(10) 1_655
O3 Co1 2.095(8) 1_655
O9 Co2 2.098(8) 1_565
